data_2225804
loop_
_publ_author_name
'Suchetan, P. A.'
'Gowda, B. Thimme'
'Foro, Sabine'
'Fuess, Hartmut'

_publ_section_title
;
 <i>N</i>-Benzoyl-2-methylbenzenesulfonamide
;
_journal_coeditor_code CI5072
_journal_issue 5
_journal_name_full 'Acta Crystallographica Section E'
_journal_page_first o1024
_journal_paper_doi 10.1107/S1600536810012067
_journal_volume 66
_journal_year 2010
_chemical_formula_iupac 'C14 H13 N O3 S'
_chemical_formula_moiety 'C14 H13 N O3 S'
_chemical_formula_sum 'C14 H13 N O3 S'
_chemical_formula_weight 275.31
_chemical_name_systematic
;
<i>N</i>-Benzoyl-2-methylbenzenesulfonamide
;
_space_group_IT_number 33
_symmetry_cell_setting orthorhombic
_symmetry_space_group_name_Hall 'P 2c -2n'
_symmetry_space_group_name_H-M 'P n a 21'
_atom_sites_solution_hydrogens geom
_atom_sites_solution_primary direct
_atom_sites_solution_secondary difmap
_audit_creation_method SHELXL-97
_cell_angle_alpha 90.00
_cell_angle_beta 90.00
_cell_angle_gamma 90.00
_cell_formula_units_Z 4
_cell_length_a 19.772(2)
_cell_length_b 11.8940(10)
_cell_length_c 5.6368(5)
_cell_measurement_reflns_used 2401
_cell_measurement_temperature 299(2)
_cell_measurement_theta_max 27.93
_cell_measurement_theta_min 3.08
_cell_volume 1325.6(2)
_computing_cell_refinement
;
CrysAlis RED (Oxford Diffraction, 2009)
;
_computing_data_collection
;
CrysAlis CCD (Oxford Diffraction, 2009)
;
_computing_data_reduction
;
CrysAlis RED (Oxford Diffraction, 2009)
;
_computing_molecular_graphics 'PLATON (Spek, 2009)'
_computing_publication_material 'SHELXL97 (Sheldrick, 2008)'
_computing_structure_refinement 'SHELXL97 (Sheldrick, 2008)'
_computing_structure_solution 'SHELXS97 (Sheldrick, 2008)'
_diffrn_ambient_temperature 299(2)
_diffrn_measured_fraction_theta_full 0.995
_diffrn_measured_fraction_theta_max 0.995
_diffrn_measurement_device_type
;
Oxford Diffraction Xcalibur diffractometer
with a Sapphire CCD detector
;
_diffrn_measurement_method
;
Rotation method data acquisition using \w and \f scans
;
_diffrn_radiation_monochromator graphite
_diffrn_radiation_source 'fine-focus sealed tube'
_diffrn_radiation_type MoK\a
_diffrn_radiation_wavelength 0.71073
_diffrn_reflns_av_R_equivalents 0.0294
_diffrn_reflns_av_sigmaI/netI 0.0261
_diffrn_reflns_limit_h_max 24
_diffrn_reflns_limit_h_min -24
_diffrn_reflns_limit_k_max 11
_diffrn_reflns_limit_k_min -14
_diffrn_reflns_limit_l_max 7
_diffrn_reflns_limit_l_min -5
_diffrn_reflns_number 4891
_diffrn_reflns_theta_full 26.37
_diffrn_reflns_theta_max 26.37
_diffrn_reflns_theta_min 3.43
_diffrn_standards_decay_% 0
_diffrn_standards_number 0
_exptl_absorpt_coefficient_mu 0.247
_exptl_absorpt_correction_T_max 0.9902
_exptl_absorpt_correction_T_min 0.9296
_exptl_absorpt_correction_type multi-scan
_exptl_absorpt_process_details
;
(CrysAlis RED; Oxford Diffraction, 2009)
;
_exptl_crystal_colour colourless
_exptl_crystal_density_diffrn 1.380
_exptl_crystal_density_method 'not measured'
_exptl_crystal_description Rod
_exptl_crystal_F_000 576
_exptl_crystal_size_max 0.30
_exptl_crystal_size_mid 0.18
_exptl_crystal_size_min 0.04
_refine_diff_density_max 0.518
_refine_diff_density_min -0.379
_refine_ls_abs_structure_details 'Flack (1983), 541 Friedel pairs'
_refine_ls_abs_structure_Flack -0.11(15)
_refine_ls_extinction_method none
_refine_ls_goodness_of_fit_ref 1.180
_refine_ls_hydrogen_treatment mixed
_refine_ls_matrix_type full
_refine_ls_number_parameters 176
_refine_ls_number_reflns 2028
_refine_ls_number_restraints 2
_refine_ls_restrained_S_all 1.180
_refine_ls_R_factor_all 0.0641
_refine_ls_R_factor_gt 0.0525
_refine_ls_shift/su_max 0.001
_refine_ls_shift/su_mean 0.000
_refine_ls_structure_factor_coef Fsqd
_refine_ls_weighting_details 'calc w=1/[\s^2^(Fo^2^)+(0.0676P)^2^+0.4459P] where P=(Fo^2^+2Fc^2^)/3'
_refine_ls_weighting_scheme calc
_refine_ls_wR_factor_gt 0.1247
_refine_ls_wR_factor_ref 0.1324
_reflns_number_gt 1760
_reflns_number_total 2028
_reflns_threshold_expression I>2\s(I)
_cod_data_source_file ci5072.cif
_cod_data_source_block I
_cod_depositor_comments
;
The following automatic conversions were performed:
'_symmetry_cell_setting' value 'Orthorhombic' changed to 'orthorhombic'
according to '/home/saulius/struct/CIF-dictionaries/cif_core.dic'
dictionary named 'cif_core.dic' version 2.4.1 from 2010-06-29.

Automatic conversion script
Id: cif_fix_enum 1527 2010-12-29 10:47:43Z saulius 
;
_cod_database_code 2225804
_cod_database_fobs_code 2225804

loop_
_symmetry_equiv_pos_as_xyz
'x, y, z'
'-x, -y, z+1/2'
'-x+1/2, y+1/2, z+1/2'
'x+1/2, -y+1/2, z'

loop_
_atom_site_type_symbol
_atom_site_label
_atom_site_fract_x
_atom_site_fract_y
_atom_site_fract_z
_atom_site_U_iso_or_equiv
_atom_site_adp_type
_atom_site_calc_flag
_atom_site_refinement_flags
_atom_site_occupancy
_atom_site_disorder_assembly
_atom_site_disorder_group
S S1 0.01516(5) 0.66278(7) 0.7707(2) 0.0435(3) Uani d . 1 . .
O O1 -0.02885(13) 0.56674(19) 0.7833(7) 0.0557(8) Uani d . 1 . .
O O2 0.05286(16) 0.6940(3) 0.9718(6) 0.0641(9) Uani d . 1 . .
O O3 0.12916(15) 0.7901(2) 0.5428(7) 0.0668(9) Uani d . 1 . .
N N1 0.06761(16) 0.6295(3) 0.5573(7) 0.0452(9) Uani d D 1 . .
H H1N 0.058(2) 0.578(3) 0.469(7) 0.054 Uiso d D 1 . .
C C1 -0.03320(19) 0.7795(3) 0.6767(8) 0.0419(9) Uani d . 1 . .
C C2 -0.07765(19) 0.7733(3) 0.4882(8) 0.0462(9) Uani d . 1 . .
C C3 -0.1141(2) 0.8708(4) 0.4372(10) 0.0660(14) Uani d . 1 . .
H H3 -0.1439 0.8710 0.3095 0.079 Uiso calc R 1 . .
C C4 -0.1069(3) 0.9667(4) 0.5716(12) 0.0715(15) Uani d . 1 . .
H H4 -0.1320 1.0304 0.5338 0.086 Uiso calc R 1 . .
C C5 -0.0643(3) 0.9694(3) 0.7562(12) 0.0686(14) Uani d . 1 . .
H H5 -0.0604 1.0344 0.8469 0.082 Uiso calc R 1 . .
C C6 -0.0263(2) 0.8761(3) 0.8122(9) 0.0542(12) Uani d . 1 . .
H H6 0.0037 0.8779 0.9393 0.065 Uiso calc R 1 . .
C C7 0.12242(19) 0.6934(3) 0.4833(8) 0.0467(10) Uani d . 1 . .
C C8 0.17044(19) 0.6327(3) 0.3244(8) 0.0458(10) Uani d . 1 . .
C C9 0.1851(2) 0.5197(3) 0.3616(10) 0.0549(11) Uani d . 1 . .
H H9 0.1652 0.4808 0.4864 0.066 Uiso calc R 1 . .
C C10 0.2297(2) 0.4660(4) 0.2110(12) 0.0692(15) Uani d . 1 . .
H H10 0.2402 0.3908 0.2376 0.083 Uiso calc R 1 . .
C C11 0.2586(2) 0.5202(4) 0.0250(13) 0.0754(15) Uani d . 1 . .
H H11 0.2876 0.4821 -0.0771 0.091 Uiso calc R 1 . .
C C12 0.2444(2) 0.6331(5) -0.0109(11) 0.0715(14) Uani d . 1 . .
H H12 0.2641 0.6713 -0.1371 0.086 Uiso calc R 1 . .
C C13 0.2012(2) 0.6883(4) 0.1397(10) 0.0616(12) Uani d . 1 . .
H H13 0.1926 0.7644 0.1166 0.074 Uiso calc R 1 . .
C C14 -0.0893(3) 0.6700(4) 0.3393(9) 0.0638(14) Uani d . 1 . .
H H14A -0.1102 0.6128 0.4342 0.077 Uiso calc R 1 . .
H H14B -0.0467 0.6428 0.2804 0.077 Uiso calc R 1 . .
H H14C -0.1182 0.6884 0.2082 0.077 Uiso calc R 1 . .

loop_
_atom_site_aniso_label
_atom_site_aniso_U_11
_atom_site_aniso_U_22
_atom_site_aniso_U_33
_atom_site_aniso_U_12
_atom_site_aniso_U_13
_atom_site_aniso_U_23
S1 0.0501(5) 0.0380(4) 0.0425(5) -0.0008(4) -0.0026(6) 0.0032(5)
O1 0.0651(17) 0.0372(12) 0.065(2) -0.0059(10) 0.005(2) 0.0136(16)
O2 0.0712(19) 0.0661(17) 0.055(2) 0.0070(16) -0.0160(17) 0.0020(17)
O3 0.0731(19) 0.0327(12) 0.095(3) -0.0069(13) 0.011(2) -0.0074(16)
N1 0.0459(18) 0.0366(15) 0.053(2) -0.0042(13) 0.0025(18) -0.0071(16)
C1 0.0450(19) 0.0377(18) 0.043(2) -0.0016(14) 0.0079(18) 0.0020(16)
C2 0.046(2) 0.045(2) 0.048(3) 0.0009(16) 0.002(2) 0.0005(19)
C3 0.059(3) 0.065(3) 0.075(4) 0.013(2) -0.006(3) 0.011(3)
C4 0.069(3) 0.050(2) 0.095(5) 0.017(2) 0.004(3) 0.006(3)
C5 0.081(3) 0.0373(19) 0.087(4) 0.0009(19) 0.026(4) -0.009(3)
C6 0.061(3) 0.0428(18) 0.058(4) -0.0068(17) 0.004(2) -0.010(2)
C7 0.047(2) 0.0415(19) 0.052(3) -0.0001(16) -0.002(2) 0.0041(19)
C8 0.043(2) 0.0416(18) 0.052(3) -0.0011(15) -0.003(2) 0.0018(17)
C9 0.052(2) 0.0411(19) 0.072(3) 0.0015(17) 0.000(2) 0.0031(19)
C10 0.056(2) 0.053(2) 0.098(5) 0.0040(19) 0.007(3) -0.009(3)
C11 0.060(3) 0.085(3) 0.082(4) 0.006(3) -0.002(3) -0.022(4)
C12 0.057(3) 0.095(3) 0.063(3) -0.001(3) 0.013(3) 0.013(3)
C13 0.056(3) 0.060(2) 0.069(3) 0.006(2) -0.001(3) 0.015(2)
C14 0.070(3) 0.067(3) 0.055(3) -0.001(2) -0.012(2) -0.008(2)

loop_
_atom_type_symbol
_atom_type_description
_atom_type_scat_dispersion_real
_atom_type_scat_dispersion_imag
_atom_type_scat_source
C C 0.0033 0.0016 'International Tables Vol C Tables 4.2.6.8 and 6.1.1.4'
H H 0.0000 0.0000 'International Tables Vol C Tables 4.2.6.8 and 6.1.1.4'
N N 0.0061 0.0033 'International Tables Vol C Tables 4.2.6.8 and 6.1.1.4'
O O 0.0106 0.0060 'International Tables Vol C Tables 4.2.6.8 and 6.1.1.4'
S S 0.1246 0.1234 'International Tables Vol C Tables 4.2.6.8 and 6.1.1.4'

loop_
_geom_angle_atom_site_label_1
_geom_angle_atom_site_label_2
_geom_angle_atom_site_label_3
_geom_angle_site_symmetry_1
_geom_angle_site_symmetry_3
_geom_angle
_geom_angle_publ_flag
O2 S1 O1 . . 119.4(2) ?
O2 S1 N1 . . 108.70(19) ?
O1 S1 N1 . . 103.17(18) ?
O2 S1 C1 . . 108.7(2) ?
O1 S1 C1 . . 108.14(17) ?
N1 S1 C1 . . 108.21(19) ?
C7 N1 S1 . . 125.7(3) ?
C7 N1 H1N . . 115(3) ?
S1 N1 H1N . . 119(3) ?
C2 C1 C6 . . 122.1(4) ?
C2 C1 S1 . . 122.2(3) ?
C6 C1 S1 . . 115.6(3) ?
C1 C2 C3 . . 116.3(4) ?
C1 C2 C14 . . 124.7(4) ?
C3 C2 C14 . . 119.0(4) ?
C4 C3 C2 . . 121.5(5) ?
C4 C3 H3 . . 119.2 ?
C2 C3 H3 . . 119.2 ?
C5 C4 C3 . . 120.8(4) ?
C5 C4 H4 . . 119.6 ?
C3 C4 H4 . . 119.6 ?
C4 C5 C6 . . 120.2(5) ?
C4 C5 H5 . . 119.9 ?
C6 C5 H5 . . 119.9 ?
C5 C6 C1 . . 119.2(5) ?
C5 C6 H6 . . 120.4 ?
C1 C6 H6 . . 120.4 ?
O3 C7 N1 . . 121.7(4) ?
O3 C7 C8 . . 123.9(4) ?
N1 C7 C8 . . 114.4(3) ?
C13 C8 C9 . . 119.1(4) ?
C13 C8 C7 . . 120.3(4) ?
C9 C8 C7 . . 120.6(4) ?
C10 C9 C8 . . 119.2(4) ?
C10 C9 H9 . . 120.4 ?
C8 C9 H9 . . 120.4 ?
C11 C10 C9 . . 121.6(4) ?
C11 C10 H10 . . 119.2 ?
C9 C10 H10 . . 119.2 ?
C10 C11 C12 . . 119.2(5) ?
C10 C11 H11 . . 120.4 ?
C12 C11 H11 . . 120.4 ?
C13 C12 C11 . . 120.0(5) ?
C13 C12 H12 . . 120.0 ?
C11 C12 H12 . . 120.0 ?
C12 C13 C8 . . 120.9(4) ?
C12 C13 H13 . . 119.5 ?
C8 C13 H13 . . 119.5 ?
C2 C14 H14A . . 109.5 ?
C2 C14 H14B . . 109.5 ?
H14A C14 H14B . . 109.5 ?
C2 C14 H14C . . 109.5 ?
H14A C14 H14C . . 109.5 ?
H14B C14 H14C . . 109.5 ?

loop_
_geom_bond_atom_site_label_1
_geom_bond_atom_site_label_2
_geom_bond_site_symmetry_2
_geom_bond_distance
_geom_bond_publ_flag
S1 O2 . 1.407(3) ?
S1 O1 . 1.438(2) ?
S1 N1 . 1.637(4) ?
S1 C1 . 1.767(4) ?
O3 C7 . 1.206(5) ?
N1 C7 . 1.387(5) ?
N1 H1N . 0.81(3) ?
C1 C2 . 1.381(6) ?
C1 C6 . 1.386(6) ?
C2 C3 . 1.395(6) ?
C2 C14 . 1.505(6) ?
C3 C4 . 1.377(7) ?
C3 H3 . 0.93 ?
C4 C5 . 1.339(8) ?
C4 H4 . 0.93 ?
C5 C6 . 1.377(6) ?
C5 H5 . 0.93 ?
C6 H6 . 0.93 ?
C7 C8 . 1.491(6) ?
C8 C13 . 1.375(6) ?
C8 C9 . 1.392(5) ?
C9 C10 . 1.380(7) ?
C9 H9 . 0.93 ?
C10 C11 . 1.357(9) ?
C10 H10 . 0.93 ?
C11 C12 . 1.387(7) ?
C11 H11 . 0.93 ?
C12 C13 . 1.371(7) ?
C12 H12 . 0.93 ?
C13 H13 . 0.93 ?
C14 H14A . 0.96 ?
C14 H14B . 0.96 ?
C14 H14C . 0.96 ?

loop_
_geom_hbond_atom_site_label_D
_geom_hbond_atom_site_label_H
_geom_hbond_atom_site_label_A
_geom_hbond_site_symmetry_A
_geom_hbond_distance_DH
_geom_hbond_distance_HA
_geom_hbond_distance_DA
_geom_hbond_angle_DHA
N1 H1N O1 2_564 0.81(3) 2.09(3) 2.902(4) 172(5)

loop_
_geom_torsion_atom_site_label_1
_geom_torsion_atom_site_label_2
_geom_torsion_atom_site_label_3
_geom_torsion_atom_site_label_4
_geom_torsion_site_symmetry_1
_geom_torsion_site_symmetry_2
_geom_torsion_site_symmetry_3
_geom_torsion_site_symmetry_4
_geom_torsion
_geom_torsion_publ_flag
O2 S1 N1 C7 . . . . -49.1(4) ?
O1 S1 N1 C7 . . . . -176.8(3) ?
C1 S1 N1 C7 . . . . 68.8(4) ?
O2 S1 C1 C2 . . . . -177.3(3) ?
O1 S1 C1 C2 . . . . -46.3(4) ?
N1 S1 C1 C2 . . . . 64.8(3) ?
O2 S1 C1 C6 . . . . -0.5(4) ?
O1 S1 C1 C6 . . . . 130.5(3) ?
N1 S1 C1 C6 . . . . -118.4(3) ?
C6 C1 C2 C3 . . . . 1.6(6) ?
S1 C1 C2 C3 . . . . 178.2(3) ?
C6 C1 C2 C14 . . . . -177.9(4) ?
S1 C1 C2 C14 . . . . -1.3(6) ?
C1 C2 C3 C4 . . . . -1.4(7) ?
C14 C2 C3 C4 . . . . 178.1(5) ?
C2 C3 C4 C5 . . . . 0.2(8) ?
C3 C4 C5 C6 . . . . 0.9(8) ?
C4 C5 C6 C1 . . . . -0.6(7) ?
C2 C1 C6 C5 . . . . -0.7(6) ?
S1 C1 C6 C5 . . . . -177.4(3) ?
S1 N1 C7 O3 . . . . -13.8(6) ?
S1 N1 C7 C8 . . . . 167.0(3) ?
O3 C7 C8 C13 . . . . -36.2(7) ?
N1 C7 C8 C13 . . . . 143.0(4) ?
O3 C7 C8 C9 . . . . 143.4(5) ?
N1 C7 C8 C9 . . . . -37.5(6) ?
C13 C8 C9 C10 . . . . -0.6(6) ?
C7 C8 C9 C10 . . . . 179.9(4) ?
C8 C9 C10 C11 . . . . -1.2(7) ?
C9 C10 C11 C12 . . . . 1.7(8) ?
C10 C11 C12 C13 . . . . -0.4(8) ?
C11 C12 C13 C8 . . . . -1.3(8) ?
C9 C8 C13 C12 . . . . 1.8(7) ?
C7 C8 C13 C12 . . . . -178.6(4) ?

loop_
_cod_related_entry_id
_cod_related_entry_database
_cod_related_entry_code
1 ChemSpider 842916
